data_1518107
loop_
_publ_author_name
'Kohl, Bernd'
'Over, Lena Charlotte'
'Lohr, Thorsten'
'Vasylyeva, Mariya'
'Rominger, Frank'
'Mastalerz, Michael'

_publ_section_title
;
 Selective Even-Numbered Bromination of Triptycene Tris(thiadiazoles).
;
_journal_issue 21
_journal_name_full 'Organic letters'
_journal_page_first 5596
_journal_page_last 5599
_journal_paper_doi 10.1021/ol502639x
_journal_volume 16
_journal_year 2014
_chemical_formula_sum 'C21.5 H7.5 Br2 Cl4.5 N6 S3'
_chemical_formula_weight 765.36
_chemical_name_systematic
; 
 ? 
;
_space_group_crystal_system triclinic
_space_group_IT_number 2
_space_group_name_Hall '-P 1'
_space_group_name_H-M_alt 'P -1'
_symmetry_space_group_name_Hall '-P 1'
_symmetry_space_group_name_H-M 'P -1'
_atom_sites_solution_hydrogens geom
_audit_creation_method SHELXL-2014
_cell_angle_alpha 81.818(3)
_cell_angle_beta 81.662(4)
_cell_angle_gamma 87.213(3)
_cell_formula_units_Z 4
_cell_length_a 12.1222(17)
_cell_length_b 14.7190(19)
_cell_length_c 15.016(2)
_cell_measurement_reflns_used 9927
_cell_measurement_temperature 200(2)
_cell_measurement_theta_max 25.14
_cell_measurement_theta_min 2.17
_cell_volume 2622.9(6)
_computing_cell_refinement 'Bruker SAINT'
_computing_data_collection 'Bruker APEX2'
_computing_data_reduction 'Bruker SAINT'
_computing_molecular_graphics 'Bruker SHELXTL'
_computing_publication_material 'Bruker SHELXTL'
_computing_structure_refinement 'SHELXL-2014 (Sheldrick, 2014)'
_computing_structure_solution 'SHELXS-97 (Sheldrick 2008)'
_diffrn_ambient_temperature 200(2)
_diffrn_measured_fraction_theta_full 1.000
_diffrn_measured_fraction_theta_max 0.999
_diffrn_measurement_device_type 'Bruker APEX-II Quazar'
_diffrn_measurement_method '\f and \w scans'
_diffrn_radiation_type MoK\a
_diffrn_radiation_wavelength 0.71073
_diffrn_reflns_av_R_equivalents 0.0416
_diffrn_reflns_av_unetI/netI 0.0431
_diffrn_reflns_Laue_measured_fraction_full 1.000
_diffrn_reflns_Laue_measured_fraction_max 0.999
_diffrn_reflns_limit_h_max 14
_diffrn_reflns_limit_h_min -14
_diffrn_reflns_limit_k_max 17
_diffrn_reflns_limit_k_min -17
_diffrn_reflns_limit_l_max 18
_diffrn_reflns_limit_l_min -18
_diffrn_reflns_number 36186
_diffrn_reflns_point_group_measured_fraction_full 1.000
_diffrn_reflns_point_group_measured_fraction_max 0.999
_diffrn_reflns_theta_full 25.242
_diffrn_reflns_theta_max 25.370
_diffrn_reflns_theta_min 1.384
_diffrn_source 'ImuS microsource'
_exptl_absorpt_coefficient_mu 3.815
_exptl_absorpt_correction_T_max 0.7092
_exptl_absorpt_correction_T_min 0.6304
_exptl_absorpt_correction_type multi-scan
_exptl_absorpt_process_details
;
Sheldrick, G. M. (2008). <i>SADABS</i>. University of G\"ottingen, Germany.
;
_exptl_crystal_colour yellow
_exptl_crystal_density_diffrn 1.938
_exptl_crystal_description polyhedron
_exptl_crystal_F_000 1492
_exptl_crystal_size_max 0.140
_exptl_crystal_size_mid 0.140
_exptl_crystal_size_min 0.140
_refine_diff_density_max 1.005
_refine_diff_density_min -0.783
_refine_diff_density_rms 0.096
_refine_ls_extinction_method none
_refine_ls_goodness_of_fit_ref 1.022
_refine_ls_hydrogen_treatment constr
_refine_ls_matrix_type full
_refine_ls_number_parameters 741
_refine_ls_number_reflns 9620
_refine_ls_number_restraints 894
_refine_ls_restrained_S_all 0.997
_refine_ls_R_factor_all 0.0668
_refine_ls_R_factor_gt 0.0452
_refine_ls_shift/su_max 0.001
_refine_ls_shift/su_mean 0.000
_refine_ls_structure_factor_coef Fsqd
_refine_ls_weighting_details 'w=1/[\s^2^(Fo^2^)+(0.0517P)^2^+6.1399P] where P=(Fo^2^+2Fc^2^)/3'
_refine_ls_weighting_scheme calc
_refine_ls_wR_factor_gt 0.1057
_refine_ls_wR_factor_ref 0.1153
_reflns_Friedel_coverage 0.000
_reflns_number_gt 7349
_reflns_number_total 9620
_reflns_threshold_expression 'I > 2\s(I)'
_cod_data_source_file ol502639x_si_002.cif
_cod_data_source_block co6
_cod_depositor_comments 'Adding full bibliography for 1518105--1518108.cif.'
_cod_original_cell_volume 2622.8(6)
_cod_original_formula_sum 'C21.50 H7.50 Br2 Cl4.50 N6 S3'
_cod_database_code 1518107
_shelx_space_group_comment
; 
The symmetry employed for this shelxl refinement is uniquely defined 
by the following loop, which should always be used as a source of 
symmetry information in preference to the above space-group names. 
They are only intended as comments. 
;
_shelx_estimated_absorpt_t_min 0.617
_shelx_estimated_absorpt_t_max 0.617
_shelxl_version_number 2014-1

loop_
_space_group_symop_operation_xyz
'x, y, z'
'-x, -y, -z'

loop_
_atom_site_label
_atom_site_type_symbol
_atom_site_fract_x
_atom_site_fract_y
_atom_site_fract_z
_atom_site_U_iso_or_equiv
_atom_site_adp_type
_atom_site_occupancy
_atom_site_site_symmetry_order
_atom_site_calc_flag
_atom_site_refinement_flags_posn
_atom_site_refinement_flags_adp
_atom_site_refinement_flags_occupancy
_atom_site_disorder_assembly
_atom_site_disorder_group
Br1_1 Br 0.18630(4) -0.05264(3) 0.66351(4) 0.03813(15) Uani 1 1 d . U . . .
Br2_1 Br 0.31979(4) 0.38227(3) 0.63142(4) 0.04453(16) Uani 1 1 d . U . . .
C1_1 C 0.0573(4) 0.1079(3) 0.7779(3) 0.0267(10) Uani 1 1 d . U . . .
H1_1 H 0.0386 0.0417 0.7850 0.032 Uiso 1 1 calc R U . . .
C2_1 C 0.1052(4) 0.2803(3) 0.7604(3) 0.0232(9) Uani 1 1 d . U . . .
H2_1 H 0.1236 0.3467 0.7534 0.028 Uiso 1 1 calc R U . . .
C11_1 C -0.0394(4) 0.1714(3) 0.7526(3) 0.0231(9) Uani 1 1 d . U . . .
C12_1 C -0.0131(4) 0.2670(3) 0.7425(3) 0.0222(9) Uani 1 1 d . U . . .
C13_1 C -0.0898(4) 0.3350(3) 0.7244(3) 0.0248(10) Uani 1 1 d . U . . .
H13_1 H -0.0714 0.3978 0.7178 0.030 Uiso 1 1 calc R U . . .
C14_1 C -0.1982(4) 0.3087(3) 0.7158(3) 0.0276(10) Uani 1 1 d . U . . .
C15_1 C -0.2232(4) 0.2131(3) 0.7227(3) 0.0278(10) Uani 1 1 d . U . . .
C16_1 C -0.1421(4) 0.1441(3) 0.7429(3) 0.0259(10) Uani 1 1 d . U . . .
H16_1 H -0.1587 0.0809 0.7495 0.031 Uiso 1 1 calc R U . . .
N14_1 N -0.2860(3) 0.3656(3) 0.7017(3) 0.0370(10) Uani 1 1 d . U . . .
S1_1 S -0.38871(11) 0.30111(10) 0.69669(11) 0.0473(4) Uani 1 1 d . U . . .
N15_1 N -0.3300(3) 0.1998(3) 0.7120(3) 0.0396(10) Uani 1 1 d . U . . .
C21_1 C 0.0896(4) 0.1352(3) 0.8643(3) 0.0265(10) Uani 1 1 d . U . . .
C22_1 C 0.1135(4) 0.2318(3) 0.8554(3) 0.0256(10) Uani 1 1 d . U . . .
C23_1 C 0.1402(4) 0.2710(3) 0.9256(3) 0.0327(11) Uani 1 1 d . U . . .
H23_1 H 0.1573 0.3342 0.9188 0.039 Uiso 1 1 calc R U . . .
C24_1 C 0.1413(5) 0.2134(4) 1.0092(4) 0.0422(13) Uani 1 1 d . U . . .
C25_1 C 0.1216(5) 0.1176(4) 1.0182(4) 0.0428(13) Uani 1 1 d . U . . .
C26_1 C 0.0965(4) 0.0780(3) 0.9424(3) 0.0356(11) Uani 1 1 d . U . . .
H26_1 H 0.0852 0.0140 0.9465 0.043 Uiso 1 1 calc R U . . .
N24_1 N 0.1595(5) 0.2406(4) 1.0881(3) 0.0656(16) Uani 1 1 d . U . . .
S2_1 S 0.1520(2) 0.14961(14) 1.16215(12) 0.0881(7) Uani 1 1 d . U . . .
N25_1 N 0.1256(5) 0.0724(4) 1.1020(3) 0.0631(15) Uani 1 1 d . U . . .
C31_1 C 0.1577(4) 0.1312(3) 0.7065(3) 0.0244(9) Uani 1 1 d . U . . .
C32_1 C 0.1862(4) 0.2269(3) 0.6981(3) 0.0226(9) Uani 1 1 d . U . . .
C33_1 C 0.2802(4) 0.2586(3) 0.6464(3) 0.0253(10) Uani 1 1 d . U . . .
C34_1 C 0.3540(4) 0.1961(3) 0.6014(3) 0.0265(10) Uani 1 1 d . U . . .
C35_1 C 0.3249(4) 0.1020(3) 0.6075(3) 0.0275(10) Uani 1 1 d . U . . .
C36_1 C 0.2237(4) 0.0714(3) 0.6595(3) 0.0263(10) Uani 1 1 d . U . . .
N34_1 N 0.4545(3) 0.2147(3) 0.5540(3) 0.0348(10) Uani 1 1 d . U . . .
S3_1 S 0.50494(11) 0.11968(9) 0.52133(10) 0.0399(3) Uani 1 1 d . U . . .
N35_1 N 0.4046(3) 0.0513(3) 0.5639(3) 0.0325(9) Uani 1 1 d . U . . .
Br1_2 Br 0.10772(4) 0.43096(3) 0.45522(4) 0.04527(17) Uani 1 1 d . U . . .
Br2_2 Br 0.30346(4) 0.02763(3) 0.34718(3) 0.03186(13) Uani 1 1 d . U . . .
C1_2 C 0.3370(4) 0.3908(3) 0.3166(3) 0.0238(9) Uani 1 1 d . U . . .
H1_2 H 0.3070 0.4517 0.3327 0.029 Uiso 1 1 calc R U . . .
C2_2 C 0.4162(4) 0.2326(3) 0.2740(3) 0.0260(10) Uani 1 1 d . U . . .
H2_2 H 0.4464 0.1718 0.2575 0.031 Uiso 1 1 calc R U . . .
C11_2 C 0.3530(4) 0.3873(3) 0.2151(3) 0.0290(10) Uani 1 1 d . U . . .
C12_2 C 0.3960(4) 0.2993(3) 0.1916(3) 0.0273(10) Uani 1 1 d . U . . .
C13_2 C 0.4201(4) 0.2825(3) 0.1034(3) 0.0353(11) Uani 1 1 d . U . . .
H13_2 H 0.4483 0.2242 0.0887 0.042 Uiso 1 1 calc R U . . .
C14_2 C 0.4012(5) 0.3557(4) 0.0353(4) 0.0428(13) Uani 1 1 d . U . . .
C15_2 C 0.3589(5) 0.4437(4) 0.0581(4) 0.0429(13) Uani 1 1 d . U . . .
C16_2 C 0.3345(4) 0.4588(3) 0.1505(4) 0.0365(11) Uani 1 1 d . U . . .
H16_2 H 0.3062 0.5165 0.1664 0.044 Uiso 1 1 calc R U . . .
N14_2 N 0.4207(5) 0.3535(3) -0.0548(3) 0.0549(13) Uani 1 1 d . U . . .
S1_2 S 0.38836(18) 0.45423(12) -0.10294(11) 0.0689(5) Uani 1 1 d . U . . .
N15_2 N 0.3484(5) 0.5064(3) -0.0150(3) 0.0599(14) Uani 1 1 d . U . . .
C21_2 C 0.4512(4) 0.3652(3) 0.3475(3) 0.0240(9) Uani 1 1 d . U . . .
C22_2 C 0.4958(4) 0.2788(3) 0.3222(3) 0.0242(9) Uani 1 1 d . U . . .
C23_2 C 0.5967(4) 0.2449(3) 0.3416(3) 0.0295(10) Uani 1 1 d . U . . .
H23_2 H 0.6267 0.1890 0.3224 0.035 Uiso 1 1 calc R U . . .
C24_2 C 0.6563(4) 0.2956(3) 0.3917(4) 0.0317(11) Uani 1 1 d . U . . .
C25_2 C 0.6089(4) 0.3798(3) 0.4194(3) 0.0277(10) Uani 1 1 d . U . . .
C26_2 C 0.5046(4) 0.4159(3) 0.3963(3) 0.0254(10) Uani 1 1 d . U . . .
H26_2 H 0.4737 0.4723 0.4138 0.030 Uiso 1 1 calc R U . . .
N24_2 N 0.7546(3) 0.2709(3) 0.4208(3) 0.0399(10) Uani 1 1 d . U . . .
S2_2 S 0.78205(11) 0.35086(9) 0.47774(11) 0.0450(4) Uani 1 1 d . U . . .
N25_2 N 0.6734(3) 0.4183(3) 0.4697(3) 0.0358(10) Uani 1 1 d . U . . .
C31_2 C 0.2625(3) 0.3115(3) 0.3624(3) 0.0223(9) Uani 1 1 d . U . . .
C32_2 C 0.3066(3) 0.2240(3) 0.3382(3) 0.0215(9) Uani 1 1 d . U . . .
C33_2 C 0.2507(3) 0.1456(3) 0.3724(3) 0.0213(9) Uani 1 1 d . U . . .
C34_2 C 0.1476(3) 0.1512(3) 0.4293(3) 0.0207(9) Uani 1 1 d . U . . .
C35_2 C 0.1049(4) 0.2376(3) 0.4542(3) 0.0234(9) Uani 1 1 d . U . . .
C36_2 C 0.1667(4) 0.3186(3) 0.4198(3) 0.0250(10) Uani 1 1 d . U . . .
N34_2 N 0.0795(3) 0.0813(2) 0.4634(3) 0.0250(8) Uani 1 1 d . U . . .
S3_2 S -0.02705(10) 0.12533(8) 0.52238(9) 0.0316(3) Uani 1 1 d . U . . .
N35_2 N 0.0069(3) 0.2320(3) 0.5081(3) 0.0309(9) Uani 1 1 d . U . . .
C41 C 0.4870(5) 0.0567(4) 0.8301(4) 0.0519(15) Uani 1 1 d D U . . .
H41 H 0.5211 0.0771 0.7661 0.062 Uiso 1 1 calc R U . . .
Cl1 Cl 0.39210(15) -0.02851(13) 0.82859(15) 0.0776(5) Uani 1 1 d D U . . .
Cl2 Cl 0.59380(14) 0.01273(14) 0.89172(12) 0.0694(5) Uani 1 1 d D U . . .
Cl3 Cl 0.41986(15) 0.15222(12) 0.87376(14) 0.0747(5) Uani 1 1 d D U . . .
C42_a C 0.7533(12) 0.2776(11) 0.0286(8) 0.050(4) Uani 0.518(7) 1 d D U P A 1
H42_a H 0.6924 0.3189 0.0539 0.060 Uiso 0.518(7) 1 calc R U P A 1
Cl4_a Cl 0.7997(6) 0.2097(3) 0.1207(3) 0.087(2) Uani 0.518(7) 1 d D U P A 1
Cl5_a Cl 0.8568(3) 0.3486(4) -0.0334(3) 0.0702(14) Uani 0.518(7) 1 d D U P A 1
Cl6_a Cl 0.6961(11) 0.2166(12) -0.0428(9) 0.170(6) Uani 0.518(7) 1 d D U P A 1
C42B_b C 0.7400(11) 0.2820(13) 0.0171(8) 0.046(4) Uani 0.482(7) 1 d D U P A 2
H42B_b H 0.7089 0.3450 -0.0011 0.056 Uiso 0.482(7) 1 calc R U P A 2
Cl4B_b Cl 0.7115(4) 0.2560(4) 0.1341(2) 0.074(2) Uani 0.482(7) 1 d D U P A 2
Cl5B_b Cl 0.8825(4) 0.2809(7) -0.0188(5) 0.108(3) Uani 0.482(7) 1 d D U P A 2
Cl6B_b Cl 0.6773(7) 0.2056(8) -0.0344(8) 0.086(2) Uani 0.482(7) 1 d D U P A 2
C43_a C 1.0394(8) 0.5916(9) -0.1663(8) 0.058(3) Uani 0.537(5) 1 d D U P B 1
H43_a H 1.0413 0.6460 -0.1336 0.070 Uiso 0.537(5) 1 calc R U P B 1
Cl7_a Cl 0.9684(4) 0.5051(4) -0.0942(4) 0.1053(16) Uani 0.537(5) 1 d D U P B 1
Cl8_a Cl 0.9729(3) 0.6233(4) -0.2618(2) 0.0979(18) Uani 0.537(5) 1 d D U P B 1
Cl9_a Cl 1.1742(5) 0.5532(5) -0.1982(5) 0.092(2) Uani 0.537(5) 1 d D U P B 1
C43B_b C 1.0560(10) 0.6163(8) -0.1910(11) 0.056(4) Uani 0.463(5) 1 d D U P B 2
H43B_b H 1.0799 0.6328 -0.1345 0.067 Uiso 0.463(5) 1 calc R U P B 2
Cl7B_b Cl 0.9302(4) 0.5611(4) -0.1610(4) 0.103(2) Uani 0.463(5) 1 d D U P B 2
Cl8B_b Cl 1.0359(4) 0.7180(3) -0.2633(3) 0.0788(16) Uani 0.463(5) 1 d D U P B 2
Cl9B_b Cl 1.1610(5) 0.5463(4) -0.2411(5) 0.0742(18) Uani 0.463(5) 1 d D U P B 2

loop_
_atom_site_aniso_label
_atom_site_aniso_U_11
_atom_site_aniso_U_22
_atom_site_aniso_U_33
_atom_site_aniso_U_23
_atom_site_aniso_U_13
_atom_site_aniso_U_12
Br1_1 0.0386(3) 0.0171(2) 0.0622(4) -0.0090(2) -0.0156(3) -0.0005(2)
Br2_1 0.0383(3) 0.0187(2) 0.0711(4) -0.0045(2) 0.0113(3) -0.0069(2)
C1_1 0.029(2) 0.017(2) 0.035(2) -0.0031(18) -0.0055(18) -0.0051(17)
C2_1 0.027(2) 0.0131(19) 0.030(2) -0.0031(17) -0.0032(17) -0.0023(16)
C11_1 0.030(2) 0.0183(19) 0.022(2) -0.0049(17) -0.0017(18) -0.0058(16)
C12_1 0.027(2) 0.020(2) 0.020(2) -0.0034(17) -0.0020(17) -0.0039(16)
C13_1 0.029(2) 0.021(2) 0.025(2) -0.0043(18) -0.0035(18) -0.0024(17)
C14_1 0.031(2) 0.025(2) 0.028(3) -0.0053(18) -0.0057(19) 0.0003(17)
C15_1 0.029(2) 0.026(2) 0.029(3) -0.0026(18) -0.0033(19) -0.0052(17)
C16_1 0.028(2) 0.021(2) 0.029(3) -0.0037(18) -0.0013(19) -0.0086(17)
N14_1 0.033(2) 0.029(2) 0.050(3) -0.0050(19) -0.0110(19) 0.0004(17)
S1_1 0.0308(7) 0.0392(7) 0.0744(11) -0.0049(7) -0.0188(7) -0.0003(6)
N15_1 0.031(2) 0.036(2) 0.053(3) -0.006(2) -0.011(2) -0.0040(17)
C21_1 0.022(2) 0.023(2) 0.035(2) -0.0008(17) -0.0067(18) -0.0050(17)
C22_1 0.024(2) 0.022(2) 0.032(2) -0.0014(17) -0.0063(18) -0.0033(17)
C23_1 0.036(3) 0.026(2) 0.039(3) -0.0034(19) -0.013(2) -0.009(2)
C24_1 0.047(3) 0.042(3) 0.041(3) 0.003(2) -0.019(2) -0.016(2)
C25_1 0.045(3) 0.042(3) 0.043(3) 0.008(2) -0.021(2) -0.015(2)
C26_1 0.032(3) 0.029(2) 0.045(3) 0.005(2) -0.013(2) -0.010(2)
N24_1 0.099(4) 0.060(3) 0.046(3) 0.005(2) -0.038(3) -0.033(3)
S2_1 0.151(2) 0.0745(12) 0.0499(11) 0.0153(9) -0.0599(12) -0.0472(13)
N25_1 0.091(4) 0.055(3) 0.048(3) 0.017(2) -0.040(3) -0.027(3)
C31_1 0.029(2) 0.0164(19) 0.028(2) 0.0012(16) -0.0080(18) -0.0037(16)
C32_1 0.026(2) 0.0151(19) 0.028(2) -0.0028(16) -0.0062(17) -0.0027(16)
C33_1 0.029(2) 0.016(2) 0.031(2) -0.0003(17) -0.0066(18) -0.0022(16)
C34_1 0.029(2) 0.019(2) 0.031(2) -0.0001(17) -0.0048(19) 0.0010(17)
C35_1 0.032(2) 0.021(2) 0.030(2) -0.0036(18) -0.0095(19) 0.0009(17)
C36_1 0.032(2) 0.0143(19) 0.035(3) -0.0008(17) -0.0144(19) -0.0002(17)
N34_1 0.035(2) 0.0225(19) 0.044(3) -0.0027(17) 0.0001(18) 0.0006(16)
S3_1 0.0351(7) 0.0268(6) 0.0532(9) -0.0044(6) 0.0062(6) 0.0050(5)
N35_1 0.034(2) 0.0232(19) 0.040(2) -0.0037(17) -0.0051(18) 0.0038(16)
Br1_2 0.0277(3) 0.0249(3) 0.0840(4) -0.0240(3) 0.0050(3) 0.0006(2)
Br2_2 0.0346(3) 0.0192(2) 0.0429(3) -0.0100(2) -0.0046(2) 0.00189(19)
C1_2 0.021(2) 0.0146(19) 0.037(2) -0.0067(17) -0.0059(18) 0.0026(16)
C2_2 0.022(2) 0.020(2) 0.037(2) -0.0098(18) -0.0017(18) -0.0004(17)
C11_2 0.025(2) 0.026(2) 0.037(2) -0.0079(18) -0.0067(19) -0.0007(18)
C12_2 0.024(2) 0.023(2) 0.035(2) -0.0070(17) -0.0038(18) -0.0043(18)
C13_2 0.038(3) 0.032(2) 0.037(3) -0.011(2) -0.002(2) -0.008(2)
C14_2 0.052(3) 0.041(3) 0.038(3) -0.008(2) -0.008(2) -0.017(2)
C15_2 0.057(3) 0.035(3) 0.038(3) 0.000(2) -0.015(2) -0.010(2)
C16_2 0.038(3) 0.030(2) 0.044(3) -0.007(2) -0.013(2) -0.002(2)
N14_2 0.081(4) 0.051(3) 0.036(2) -0.006(2) -0.013(2) -0.019(2)
S1_2 0.1093(15) 0.0600(10) 0.0394(9) 0.0037(8) -0.0215(9) -0.0197(10)
N15_2 0.091(4) 0.044(3) 0.046(3) 0.001(2) -0.021(3) -0.011(3)
C21_2 0.022(2) 0.019(2) 0.030(2) -0.0027(17) -0.0031(18) -0.0001(16)
C22_2 0.021(2) 0.020(2) 0.031(2) -0.0066(18) 0.0010(18) -0.0022(16)
C23_2 0.021(2) 0.024(2) 0.043(3) -0.007(2) 0.0005(19) 0.0006(17)
C24_2 0.023(2) 0.023(2) 0.048(3) -0.001(2) -0.005(2) -0.0038(17)
C25_2 0.024(2) 0.021(2) 0.038(3) 0.0008(19) -0.0058(19) -0.0061(17)
C26_2 0.024(2) 0.017(2) 0.035(3) -0.0044(18) -0.0027(19) -0.0038(17)
N24_2 0.028(2) 0.030(2) 0.063(3) -0.007(2) -0.013(2) 0.0002(17)
S2_2 0.0322(7) 0.0347(7) 0.0738(10) -0.0096(7) -0.0249(7) 0.0007(6)
N25_2 0.032(2) 0.026(2) 0.052(3) -0.0039(18) -0.0173(19) -0.0016(17)
C31_2 0.018(2) 0.0156(19) 0.035(2) -0.0056(17) -0.0071(17) 0.0008(15)
C32_2 0.017(2) 0.0192(19) 0.030(2) -0.0055(17) -0.0076(17) 0.0020(15)
C33_2 0.021(2) 0.0151(19) 0.031(2) -0.0086(17) -0.0093(17) 0.0030(15)
C34_2 0.020(2) 0.0184(19) 0.026(2) -0.0068(16) -0.0079(17) -0.0015(15)
C35_2 0.018(2) 0.024(2) 0.031(2) -0.0093(17) -0.0079(17) 0.0000(16)
C36_2 0.019(2) 0.018(2) 0.041(3) -0.0127(18) -0.0070(18) 0.0033(16)
N34_2 0.0259(19) 0.0193(17) 0.031(2) -0.0045(15) -0.0054(16) -0.0026(15)
S3_2 0.0271(6) 0.0277(6) 0.0394(7) -0.0078(5) 0.0019(5) -0.0061(5)
N35_2 0.024(2) 0.029(2) 0.041(2) -0.0116(17) -0.0018(17) -0.0034(16)
C41 0.043(3) 0.050(3) 0.063(4) -0.014(3) -0.002(3) -0.006(3)
Cl1 0.0597(11) 0.0668(11) 0.1151(16) -0.0293(11) -0.0216(10) -0.0130(9)
Cl2 0.0510(10) 0.0963(13) 0.0660(11) -0.0256(10) -0.0146(8) 0.0081(9)
Cl3 0.0668(11) 0.0539(10) 0.1002(14) -0.0265(10) 0.0134(10) 0.0022(8)
C42_a 0.037(7) 0.066(8) 0.047(7) -0.009(5) -0.004(5) 0.004(6)
Cl4_a 0.117(5) 0.077(3) 0.070(3) 0.009(2) -0.035(3) -0.024(3)
Cl5_a 0.046(2) 0.101(3) 0.058(2) -0.004(2) 0.0072(16) -0.007(2)
Cl6_a 0.173(10) 0.290(12) 0.064(5) -0.062(5) 0.012(5) -0.149(8)
C42B_b 0.041(7) 0.068(10) 0.029(6) -0.004(5) -0.003(5) -0.001(6)
Cl4B_b 0.071(3) 0.118(4) 0.0354(19) -0.0134(19) 0.0029(17) -0.043(3)
Cl5B_b 0.047(3) 0.186(8) 0.100(4) -0.069(5) 0.024(2) -0.026(4)
Cl6B_b 0.048(3) 0.159(6) 0.060(4) -0.044(4) 0.004(2) -0.036(4)
C43_a 0.050(6) 0.079(8) 0.057(7) -0.025(5) -0.030(5) 0.003(5)
Cl7_a 0.091(3) 0.111(4) 0.110(4) 0.005(3) -0.015(3) -0.022(3)
Cl8_a 0.070(2) 0.174(5) 0.056(2) -0.022(2) -0.0302(19) 0.013(3)
Cl9_a 0.064(3) 0.109(4) 0.112(5) -0.035(3) -0.028(3) 0.022(2)
C43B_b 0.052(7) 0.055(7) 0.058(9) -0.006(6) 0.001(6) -0.007(5)
Cl7B_b 0.075(3) 0.091(4) 0.140(5) -0.045(4) 0.041(3) -0.042(3)
Cl8B_b 0.070(3) 0.079(3) 0.070(3) 0.017(2) 0.013(2) 0.022(2)
Cl9B_b 0.065(3) 0.045(2) 0.101(5) -0.005(3) 0.022(3) 0.004(2)

loop_
_atom_type_symbol
_atom_type_description
_atom_type_scat_dispersion_real
_atom_type_scat_dispersion_imag
_atom_type_scat_source
C C 0.0033 0.0016 'International Tables Vol C Tables 4.2.6.8 and 6.1.1.4'
H H 0.0000 0.0000 'International Tables Vol C Tables 4.2.6.8 and 6.1.1.4'
N N 0.0061 0.0033 'International Tables Vol C Tables 4.2.6.8 and 6.1.1.4'
S S 0.1246 0.1234 'International Tables Vol C Tables 4.2.6.8 and 6.1.1.4'
Cl Cl 0.1484 0.1585 'International Tables Vol C Tables 4.2.6.8 and 6.1.1.4'
Br Br -0.2901 2.4595 'International Tables Vol C Tables 4.2.6.8 and 6.1.1.4'

loop_
_geom_angle_atom_site_label_1
_geom_angle_atom_site_label_2
_geom_angle_atom_site_label_3
_geom_angle
C31_1 C1_1 C21_1 104.5(3)
C31_1 C1_1 C11_1 107.9(4)
C21_1 C1_1 C11_1 107.0(4)
C31_1 C1_1 H1_1 112.3
C21_1 C1_1 H1_1 112.3
C11_1 C1_1 H1_1 112.3
C22_1 C2_1 C12_1 106.4(3)
C22_1 C2_1 C32_1 104.7(3)
C12_1 C2_1 C32_1 108.7(3)
C22_1 C2_1 H2_1 112.2
C12_1 C2_1 H2_1 112.2
C32_1 C2_1 H2_1 112.2
C16_1 C11_1 C12_1 121.8(4)
C16_1 C11_1 C1_1 125.6(4)
C12_1 C11_1 C1_1 112.6(4)
C13_1 C12_1 C11_1 122.0(4)
C13_1 C12_1 C2_1 125.8(4)
C11_1 C12_1 C2_1 112.1(4)
C12_1 C13_1 C14_1 117.5(4)
C12_1 C13_1 H13_1 121.2
C14_1 C13_1 H13_1 121.2
N14_1 C14_1 C13_1 126.2(4)
N14_1 C14_1 C15_1 113.4(4)
C13_1 C14_1 C15_1 120.4(4)
N15_1 C15_1 C16_1 126.3(4)
N15_1 C15_1 C14_1 112.9(4)
C16_1 C15_1 C14_1 120.7(4)
C11_1 C16_1 C15_1 117.6(4)
C11_1 C16_1 H16_1 121.2
C15_1 C16_1 H16_1 121.2
C14_1 N14_1 S1_1 106.4(3)
N14_1 S1_1 N15_1 101.1(2)
C15_1 N15_1 S1_1 106.2(3)
C26_1 C21_1 C22_1 121.9(4)
C26_1 C21_1 C1_1 125.6(4)
C22_1 C21_1 C1_1 112.6(4)
C23_1 C22_1 C21_1 122.2(4)
C23_1 C22_1 C2_1 125.9(4)
C21_1 C22_1 C2_1 111.9(4)
C22_1 C23_1 C24_1 116.7(4)
C22_1 C23_1 H23_1 121.7
C24_1 C23_1 H23_1 121.7
N24_1 C24_1 C23_1 125.6(5)
N24_1 C24_1 C25_1 112.6(5)
C23_1 C24_1 C25_1 121.8(5)
N25_1 C25_1 C24_1 114.5(5)
N25_1 C25_1 C26_1 125.4(5)
C24_1 C25_1 C26_1 120.1(5)
C21_1 C26_1 C25_1 117.3(4)
C21_1 C26_1 H26_1 121.4
C25_1 C26_1 H26_1 121.4
C24_1 N24_1 S2_1 106.0(4)
N24_1 S2_1 N25_1 101.6(3)
C25_1 N25_1 S2_1 105.2(4)
C36_1 C31_1 C32_1 120.7(4)
C36_1 C31_1 C1_1 126.9(4)
C32_1 C31_1 C1_1 112.1(4)
C33_1 C32_1 C31_1 121.2(4)
C33_1 C32_1 C2_1 126.3(4)
C31_1 C32_1 C2_1 112.2(4)
C32_1 C33_1 C34_1 119.0(4)
C32_1 C33_1 Br2_1 123.0(3)
C34_1 C33_1 Br2_1 118.0(3)
N34_1 C34_1 C33_1 126.4(4)
N34_1 C34_1 C35_1 113.5(4)
C33_1 C34_1 C35_1 120.0(4)
N35_1 C35_1 C36_1 127.5(4)
N35_1 C35_1 C34_1 112.8(4)
C36_1 C35_1 C34_1 119.7(4)
C31_1 C36_1 C35_1 119.2(4)
C31_1 C36_1 Br1_1 122.3(3)
C35_1 C36_1 Br1_1 118.4(3)
C34_1 N34_1 S3_1 106.4(3)
N34_1 S3_1 N35_1 100.8(2)
C35_1 N35_1 S3_1 106.5(3)
C11_2 C1_2 C31_2 107.7(3)
C11_2 C1_2 C21_2 106.0(4)
C31_2 C1_2 C21_2 104.5(3)
C11_2 C1_2 H1_2 112.7
C31_2 C1_2 H1_2 112.7
C21_2 C1_2 H1_2 112.7
C12_2 C2_2 C32_2 107.5(4)
C12_2 C2_2 C22_2 106.2(3)
C32_2 C2_2 C22_2 106.1(4)
C12_2 C2_2 H2_2 112.2
C32_2 C2_2 H2_2 112.2
C22_2 C2_2 H2_2 112.2
C16_2 C11_2 C12_2 121.7(5)
C16_2 C11_2 C1_2 125.4(4)
C12_2 C11_2 C1_2 112.8(4)
C13_2 C12_2 C11_2 122.3(4)
C13_2 C12_2 C2_2 125.3(4)
C11_2 C12_2 C2_2 112.3(4)
C12_2 C13_2 C14_2 116.8(5)
C12_2 C13_2 H13_2 121.6
C14_2 C13_2 H13_2 121.6
N14_2 C14_2 C13_2 126.0(5)
N14_2 C14_2 C15_2 112.7(5)
C13_2 C14_2 C15_2 121.2(5)
N15_2 C15_2 C16_2 126.0(5)
N15_2 C15_2 C14_2 113.5(5)
C16_2 C15_2 C14_2 120.5(5)
C11_2 C16_2 C15_2 117.4(5)
C11_2 C16_2 H16_2 121.3
C15_2 C16_2 H16_2 121.3
C14_2 N14_2 S1_2 106.8(4)
N14_2 S1_2 N15_2 101.0(3)
C15_2 N15_2 S1_2 105.9(4)
C26_2 C21_2 C22_2 122.4(4)
C26_2 C21_2 C1_2 124.8(4)
C22_2 C21_2 C1_2 112.7(4)
C23_2 C22_2 C21_2 121.8(4)
C23_2 C22_2 C2_2 126.1(4)
C21_2 C22_2 C2_2 112.1(4)
C22_2 C23_2 C24_2 117.9(4)
C22_2 C23_2 H23_2 121.0
C24_2 C23_2 H23_2 121.0
N24_2 C24_2 C23_2 126.4(4)
N24_2 C24_2 C25_2 114.0(4)
C23_2 C24_2 C25_2 119.6(4)
N25_2 C25_2 C26_2 125.4(4)
N25_2 C25_2 C24_2 112.7(4)
C26_2 C25_2 C24_2 121.9(4)
C21_2 C26_2 C25_2 116.3(4)
C21_2 C26_2 H26_2 121.9
C25_2 C26_2 H26_2 121.9
C24_2 N24_2 S2_2 106.0(3)
N25_2 S2_2 N24_2 101.0(2)
C25_2 N25_2 S2_2 106.3(3)
C36_2 C31_2 C32_2 121.8(4)
C36_2 C31_2 C1_2 126.1(4)
C32_2 C31_2 C1_2 112.1(4)
C33_2 C32_2 C31_2 120.2(4)
C33_2 C32_2 C2_2 127.2(4)
C31_2 C32_2 C2_2 112.6(4)
C32_2 C33_2 C34_2 119.4(4)
C32_2 C33_2 Br2_2 123.3(3)
C34_2 C33_2 Br2_2 117.3(3)
N34_2 C34_2 C33_2 126.4(4)
N34_2 C34_2 C35_2 113.2(4)
C33_2 C34_2 C35_2 120.3(4)
N35_2 C35_2 C34_2 113.4(4)
N35_2 C35_2 C36_2 127.3(4)
C34_2 C35_2 C36_2 119.3(4)
C31_2 C36_2 C35_2 119.0(4)
C31_2 C36_2 Br1_2 123.2(3)
C35_2 C36_2 Br1_2 117.8(3)
C34_2 N34_2 S3_2 106.2(3)
N35_2 S3_2 N34_2 100.58(19)
C35_2 N35_2 S3_2 106.5(3)
Cl2 C41 Cl1 110.4(3)
Cl2 C41 Cl3 111.2(3)
Cl1 C41 Cl3 111.0(3)
Cl2 C41 H41 108.0
Cl1 C41 H41 108.0
Cl3 C41 H41 108.0
Cl6_a C42_a Cl4_a 114.0(10)
Cl6_a C42_a Cl5_a 110.3(8)
Cl4_a C42_a Cl5_a 112.3(7)
Cl6_a C42_a H42_a 106.6
Cl4_a C42_a H42_a 106.6
Cl5_a C42_a H42_a 106.6
Cl6B_b C42B_b Cl4B_b 110.2(9)
Cl6B_b C42B_b Cl5B_b 110.0(9)
Cl4B_b C42B_b Cl5B_b 111.0(8)
Cl6B_b C42B_b H42B_b 108.5
Cl4B_b C42B_b H42B_b 108.5
Cl5B_b C42B_b H42B_b 108.5
Cl7_a C43_a Cl9_a 108.9(7)
Cl7_a C43_a Cl8_a 110.3(7)
Cl9_a C43_a Cl8_a 110.1(7)
Cl7_a C43_a H43_a 109.2
Cl9_a C43_a H43_a 109.2
Cl8_a C43_a H43_a 109.2
Cl7B_b C43B_b Cl8B_b 109.0(8)
Cl7B_b C43B_b Cl9B_b 112.2(8)
Cl8B_b C43B_b Cl9B_b 111.1(7)
Cl7B_b C43B_b H43B_b 108.1
Cl8B_b C43B_b H43B_b 108.1
Cl9B_b C43B_b H43B_b 108.1

loop_
_geom_bond_atom_site_label_1
_geom_bond_atom_site_label_2
_geom_bond_distance
Br1_1 C36_1 1.894(4)
Br2_1 C33_1 1.879(4)
C1_1 C31_1 1.518(6)
C1_1 C21_1 1.519(6)
C1_1 C11_1 1.521(6)
C1_1 H1_1 1.0000
C2_1 C22_1 1.518(6)
C2_1 C12_1 1.523(6)
C2_1 C32_1 1.525(6)
C2_1 H2_1 1.0000
C11_1 C16_1 1.360(6)
C11_1 C12_1 1.441(6)
C12_1 C13_1 1.358(6)
C13_1 C14_1 1.417(6)
C13_1 H13_1 0.9500
C14_1 N14_1 1.344(6)
C14_1 C15_1 1.439(6)
C15_1 N15_1 1.354(6)
C15_1 C16_1 1.411(6)
C16_1 H16_1 0.9500
N14_1 S1_1 1.618(4)
S1_1 N15_1 1.622(4)
C21_1 C26_1 1.353(7)
C21_1 C22_1 1.449(6)
C22_1 C23_1 1.356(6)
C23_1 C24_1 1.413(7)
C23_1 H23_1 0.9500
C24_1 N24_1 1.354(7)
C24_1 C25_1 1.426(7)
C25_1 N25_1 1.343(7)
C25_1 C26_1 1.427(7)
C26_1 H26_1 0.9500
N24_1 S2_1 1.612(5)
S2_1 N25_1 1.619(5)
C31_1 C36_1 1.362(6)
C31_1 C32_1 1.450(6)
C32_1 C33_1 1.346(6)
C33_1 C34_1 1.423(6)
C34_1 N34_1 1.339(6)
C34_1 C35_1 1.433(6)
C35_1 N35_1 1.343(6)
C35_1 C36_1 1.412(7)
N34_1 S3_1 1.611(4)
S3_1 N35_1 1.616(4)
Br1_2 C36_2 1.886(4)
Br2_2 C33_2 1.891(4)
C1_2 C11_2 1.515(7)
C1_2 C31_2 1.531(6)
C1_2 C21_2 1.537(6)
C1_2 H1_2 1.0000
C2_2 C12_2 1.508(6)
C2_2 C32_2 1.523(6)
C2_2 C22_2 1.525(6)
C2_2 H2_2 1.0000
C11_2 C16_2 1.360(7)
C11_2 C12_2 1.444(6)
C12_2 C13_2 1.370(7)
C13_2 C14_2 1.410(7)
C13_2 H13_2 0.9500
C14_2 N14_2 1.344(7)
C14_2 C15_2 1.439(8)
C15_2 N15_2 1.346(7)
C15_2 C16_2 1.423(7)
C16_2 H16_2 0.9500
N14_2 S1_2 1.611(5)
S1_2 N15_2 1.623(6)
C21_2 C26_2 1.361(6)
C21_2 C22_2 1.437(6)
C22_2 C23_2 1.353(6)
C23_2 C24_2 1.419(6)
C23_2 H23_2 0.9500
C24_2 N24_2 1.344(6)
C24_2 C25_2 1.431(6)
C25_2 N25_2 1.357(6)
C25_2 C26_2 1.418(6)
C26_2 H26_2 0.9500
N24_2 S2_2 1.623(4)
S2_2 N25_2 1.618(4)
C31_2 C36_2 1.351(6)
C31_2 C32_2 1.444(6)
C32_2 C33_2 1.365(6)
C33_2 C34_2 1.413(6)
C34_2 N34_2 1.346(5)
C34_2 C35_2 1.429(6)
C35_2 N35_2 1.336(6)
C35_2 C36_2 1.431(6)
N34_2 S3_2 1.619(4)
S3_2 N35_2 1.619(4)
C41 Cl2 1.745(6)
C41 Cl1 1.748(5)
C41 Cl3 1.750(6)
C41 H41 1.0000
C42_a Cl6_a 1.728(11)
C42_a Cl4_a 1.733(12)
C42_a Cl5_a 1.745(11)
C42_a H42_a 1.0000
C42B_b Cl6B_b 1.716(12)
C42B_b Cl4B_b 1.731(11)
C42B_b Cl5B_b 1.733(12)
C42B_b H42B_b 1.0000
C43_a Cl7_a 1.725(11)
C43_a Cl9_a 1.726(10)
C43_a Cl8_a 1.741(10)
C43_a H43_a 1.0000
C43B_b Cl7B_b 1.734(11)
C43B_b Cl8B_b 1.748(11)
C43B_b Cl9B_b 1.750(12)
C43B_b H43B_b 1.0000

loop_
_geom_torsion_atom_site_label_1
_geom_torsion_atom_site_label_2
_geom_torsion_atom_site_label_3
_geom_torsion_atom_site_label_4
_geom_torsion
C31_1 C1_1 C11_1 C16_1 126.4(5)
C21_1 C1_1 C11_1 C16_1 -121.6(5)
C31_1 C1_1 C11_1 C12_1 -55.7(5)
C21_1 C1_1 C11_1 C12_1 56.3(5)
C16_1 C11_1 C12_1 C13_1 1.3(7)
C1_1 C11_1 C12_1 C13_1 -176.7(4)
C16_1 C11_1 C12_1 C2_1 177.6(4)
C1_1 C11_1 C12_1 C2_1 -0.4(5)
C22_1 C2_1 C12_1 C13_1 119.3(5)
C32_1 C2_1 C12_1 C13_1 -128.5(5)
C22_1 C2_1 C12_1 C11_1 -56.9(5)
C32_1 C2_1 C12_1 C11_1 55.4(5)
C11_1 C12_1 C13_1 C14_1 0.1(7)
C2_1 C12_1 C13_1 C14_1 -175.7(4)
C12_1 C13_1 C14_1 N14_1 177.2(5)
C12_1 C13_1 C14_1 C15_1 -2.3(7)
N14_1 C14_1 C15_1 N15_1 1.1(6)
C13_1 C14_1 C15_1 N15_1 -179.3(4)
N14_1 C14_1 C15_1 C16_1 -176.2(4)
C13_1 C14_1 C15_1 C16_1 3.4(7)
C12_1 C11_1 C16_1 C15_1 -0.2(7)
C1_1 C11_1 C16_1 C15_1 177.5(4)
N15_1 C15_1 C16_1 C11_1 -178.9(5)
C14_1 C15_1 C16_1 C11_1 -2.0(7)
C13_1 C14_1 N14_1 S1_1 179.8(4)
C15_1 C14_1 N14_1 S1_1 -0.7(5)
C14_1 N14_1 S1_1 N15_1 0.2(4)
C16_1 C15_1 N15_1 S1_1 176.2(4)
C14_1 C15_1 N15_1 S1_1 -0.9(5)
N14_1 S1_1 N15_1 C15_1 0.4(4)
C31_1 C1_1 C21_1 C26_1 -120.1(5)
C11_1 C1_1 C21_1 C26_1 125.6(5)
C31_1 C1_1 C21_1 C22_1 59.7(5)
C11_1 C1_1 C21_1 C22_1 -54.6(5)
C26_1 C21_1 C22_1 C23_1 -2.5(7)
C1_1 C21_1 C22_1 C23_1 177.7(4)
C26_1 C21_1 C22_1 C2_1 177.3(4)
C1_1 C21_1 C22_1 C2_1 -2.5(5)
C12_1 C2_1 C22_1 C23_1 -121.8(5)
C32_1 C2_1 C22_1 C23_1 123.2(5)
C12_1 C2_1 C22_1 C21_1 58.5(5)
C32_1 C2_1 C22_1 C21_1 -56.5(5)
C21_1 C22_1 C23_1 C24_1 -1.4(7)
C2_1 C22_1 C23_1 C24_1 178.9(5)
C22_1 C23_1 C24_1 N24_1 -176.0(6)
C22_1 C23_1 C24_1 C25_1 3.5(8)
N24_1 C24_1 C25_1 N25_1 -0.5(8)
C23_1 C24_1 C25_1 N25_1 179.9(5)
N24_1 C24_1 C25_1 C26_1 177.6(5)
C23_1 C24_1 C25_1 C26_1 -2.0(9)
C22_1 C21_1 C26_1 C25_1 3.9(7)
C1_1 C21_1 C26_1 C25_1 -176.2(5)
N25_1 C25_1 C26_1 C21_1 176.1(6)
C24_1 C25_1 C26_1 C21_1 -1.8(8)
C23_1 C24_1 N24_1 S2_1 180.0(5)
C25_1 C24_1 N24_1 S2_1 0.4(7)
C24_1 N24_1 S2_1 N25_1 -0.2(5)
C24_1 C25_1 N25_1 S2_1 0.3(7)
C26_1 C25_1 N25_1 S2_1 -177.6(5)
N24_1 S2_1 N25_1 C25_1 -0.1(5)
C21_1 C1_1 C31_1 C36_1 117.4(5)
C11_1 C1_1 C31_1 C36_1 -129.0(5)
C21_1 C1_1 C31_1 C32_1 -56.6(5)
C11_1 C1_1 C31_1 C32_1 57.0(5)
C36_1 C31_1 C32_1 C33_1 -2.4(7)
C1_1 C31_1 C32_1 C33_1 172.0(4)
C36_1 C31_1 C32_1 C2_1 -176.7(4)
C1_1 C31_1 C32_1 C2_1 -2.3(5)
C22_1 C2_1 C32_1 C33_1 -114.4(5)
C12_1 C2_1 C32_1 C33_1 132.2(5)
C22_1 C2_1 C32_1 C31_1 59.6(4)
C12_1 C2_1 C32_1 C31_1 -53.8(5)
C31_1 C32_1 C33_1 C34_1 -1.7(7)
C2_1 C32_1 C33_1 C34_1 171.8(4)
C31_1 C32_1 C33_1 Br2_1 178.8(3)
C2_1 C32_1 C33_1 Br2_1 -7.7(7)
C32_1 C33_1 C34_1 N34_1 -174.1(5)
Br2_1 C33_1 C34_1 N34_1 5.3(7)
C32_1 C33_1 C34_1 C35_1 3.4(7)
Br2_1 C33_1 C34_1 C35_1 -177.1(3)
N34_1 C34_1 C35_1 N35_1 -0.2(6)
C33_1 C34_1 C35_1 N35_1 -178.0(4)
N34_1 C34_1 C35_1 C36_1 176.7(4)
C33_1 C34_1 C35_1 C36_1 -1.1(7)
C32_1 C31_1 C36_1 C35_1 4.7(7)
C1_1 C31_1 C36_1 C35_1 -168.8(4)
C32_1 C31_1 C36_1 Br1_1 -176.8(3)
C1_1 C31_1 C36_1 Br1_1 9.7(6)
N35_1 C35_1 C36_1 C31_1 173.5(4)
C34_1 C35_1 C36_1 C31_1 -2.9(7)
N35_1 C35_1 C36_1 Br1_1 -5.1(7)
C34_1 C35_1 C36_1 Br1_1 178.5(3)
C33_1 C34_1 N34_1 S3_1 177.6(4)
C35_1 C34_1 N34_1 S3_1 -0.1(5)
C34_1 N34_1 S3_1 N35_1 0.3(4)
C36_1 C35_1 N35_1 S3_1 -176.2(4)
C34_1 C35_1 N35_1 S3_1 0.4(5)
N34_1 S3_1 N35_1 C35_1 -0.4(4)
C31_2 C1_2 C11_2 C16_2 127.7(5)
C21_2 C1_2 C11_2 C16_2 -120.9(5)
C31_2 C1_2 C11_2 C12_2 -54.9(5)
C21_2 C1_2 C11_2 C12_2 56.6(5)
C16_2 C11_2 C12_2 C13_2 -0.2(7)
C1_2 C11_2 C12_2 C13_2 -177.7(4)
C16_2 C11_2 C12_2 C2_2 176.6(4)
C1_2 C11_2 C12_2 C2_2 -0.9(5)
C32_2 C2_2 C12_2 C13_2 -126.8(5)
C22_2 C2_2 C12_2 C13_2 120.0(5)
C32_2 C2_2 C12_2 C11_2 56.5(5)
C22_2 C2_2 C12_2 C11_2 -56.7(5)
C11_2 C12_2 C13_2 C14_2 0.0(7)
C2_2 C12_2 C13_2 C14_2 -176.3(4)
C12_2 C13_2 C14_2 N14_2 179.1(5)
C12_2 C13_2 C14_2 C15_2 0.3(7)
N14_2 C14_2 C15_2 N15_2 -0.6(7)
C13_2 C14_2 C15_2 N15_2 178.4(5)
N14_2 C14_2 C15_2 C16_2 -179.4(5)
C13_2 C14_2 C15_2 C16_2 -0.4(8)
C12_2 C11_2 C16_2 C15_2 0.0(7)
C1_2 C11_2 C16_2 C15_2 177.2(4)
N15_2 C15_2 C16_2 C11_2 -178.4(5)
C14_2 C15_2 C16_2 C11_2 0.2(8)
C13_2 C14_2 N14_2 S1_2 -178.7(5)
C15_2 C14_2 N14_2 S1_2 0.3(6)
C14_2 N14_2 S1_2 N15_2 0.1(5)
C16_2 C15_2 N15_2 S1_2 179.3(5)
C14_2 C15_2 N15_2 S1_2 0.6(6)
N14_2 S1_2 N15_2 C15_2 -0.4(5)
C11_2 C1_2 C21_2 C26_2 127.4(5)
C31_2 C1_2 C21_2 C26_2 -119.0(5)
C11_2 C1_2 C21_2 C22_2 -54.7(5)
C31_2 C1_2 C21_2 C22_2 58.9(5)
C26_2 C21_2 C22_2 C23_2 -3.3(7)
C1_2 C21_2 C22_2 C23_2 178.7(4)
C26_2 C21_2 C22_2 C2_2 175.8(4)
C1_2 C21_2 C22_2 C2_2 -2.2(5)
C12_2 C2_2 C22_2 C23_2 -122.6(5)
C32_2 C2_2 C22_2 C23_2 123.2(5)
C12_2 C2_2 C22_2 C21_2 58.3(5)
C32_2 C2_2 C22_2 C21_2 -55.9(5)
C21_2 C22_2 C23_2 C24_2 2.6(7)
C2_2 C22_2 C23_2 C24_2 -176.4(4)
C22_2 C23_2 C24_2 N24_2 176.7(5)
C22_2 C23_2 C24_2 C25_2 -0.2(7)
N24_2 C24_2 C25_2 N25_2 0.2(6)
C23_2 C24_2 C25_2 N25_2 177.5(4)
N24_2 C24_2 C25_2 C26_2 -179.0(4)
C23_2 C24_2 C25_2 C26_2 -1.7(7)
C22_2 C21_2 C26_2 C25_2 1.4(7)
C1_2 C21_2 C26_2 C25_2 179.1(4)
N25_2 C25_2 C26_2 C21_2 -178.0(4)
C24_2 C25_2 C26_2 C21_2 1.1(7)
C23_2 C24_2 N24_2 S2_2 -177.6(4)
C25_2 C24_2 N24_2 S2_2 -0.6(5)
C24_2 N24_2 S2_2 N25_2 0.6(4)
C26_2 C25_2 N25_2 S2_2 179.4(4)
C24_2 C25_2 N25_2 S2_2 0.2(5)
N24_2 S2_2 N25_2 C25_2 -0.5(4)
C11_2 C1_2 C31_2 C36_2 -125.7(5)
C21_2 C1_2 C31_2 C36_2 121.8(5)
C11_2 C1_2 C31_2 C32_2 54.8(5)
C21_2 C1_2 C31_2 C32_2 -57.6(5)
C36_2 C31_2 C32_2 C33_2 0.9(7)
C1_2 C31_2 C32_2 C33_2 -179.7(4)
C36_2 C31_2 C32_2 C2_2 -179.0(4)
C1_2 C31_2 C32_2 C2_2 0.4(5)
C12_2 C2_2 C32_2 C33_2 123.8(5)
C22_2 C2_2 C32_2 C33_2 -122.9(5)
C12_2 C2_2 C32_2 C31_2 -56.3(5)
C22_2 C2_2 C32_2 C31_2 57.1(5)
C31_2 C32_2 C33_2 C34_2 2.0(6)
C2_2 C32_2 C33_2 C34_2 -178.0(4)
C31_2 C32_2 C33_2 Br2_2 -178.4(3)
C2_2 C32_2 C33_2 Br2_2 1.5(6)
C32_2 C33_2 C34_2 N34_2 175.5(4)
Br2_2 C33_2 C34_2 N34_2 -4.1(6)
C32_2 C33_2 C34_2 C35_2 -3.0(6)
Br2_2 C33_2 C34_2 C35_2 177.4(3)
N34_2 C34_2 C35_2 N35_2 1.3(5)
C33_2 C34_2 C35_2 N35_2 180.0(4)
N34_2 C34_2 C35_2 C36_2 -177.6(4)
C33_2 C34_2 C35_2 C36_2 1.1(6)
C32_2 C31_2 C36_2 C35_2 -2.8(7)
C1_2 C31_2 C36_2 C35_2 177.8(4)
C32_2 C31_2 C36_2 Br1_2 178.6(3)
C1_2 C31_2 C36_2 Br1_2 -0.8(7)
N35_2 C35_2 C36_2 C31_2 -176.9(4)
C34_2 C35_2 C36_2 C31_2 1.8(6)
N35_2 C35_2 C36_2 Br1_2 1.7(6)
C34_2 C35_2 C36_2 Br1_2 -179.5(3)
C33_2 C34_2 N34_2 S3_2 -179.2(4)
C35_2 C34_2 N34_2 S3_2 -0.7(4)
C34_2 N34_2 S3_2 N35_2 0.0(3)
C34_2 C35_2 N35_2 S3_2 -1.3(5)
C36_2 C35_2 N35_2 S3_2 177.5(4)
N34_2 S3_2 N35_2 C35_2 0.8(3)
